data_4512932
loop_
_publ_author_name
'Titi, Hatem M.'
'Nandi, Goutam'
'Tripuramallu, Bharat Kumar'
'Goldberg, Israel'

_publ_section_title
;
 Exploring Supramolecular Self-Assembly of Tetraarylporphyrins by Halogen
 Interactions. 3. Tin(L)2(A2B2-Porphyrin) Arrays Supported by Concerted
 Halogen and Hydrogen Bonding
;
_journal_issue 6
_journal_name_full 'Crystal Growth &amp; Design'
_journal_page_first 3063
_journal_paper_doi 10.1021/acs.cgd.5b00543
_journal_volume 15
_journal_year 2015
_chemical_formula_moiety 'C128 H74 I8 N16 O2 Sn Zn2'
_chemical_formula_sum 'C128 H74 I8 N16 O2 Sn Zn2'
_chemical_formula_weight 3132.69
_space_group_crystal_system triclinic
_space_group_IT_number 2
_space_group_name_Hall '-P 1'
_space_group_name_H-M_alt 'P -1'
_symmetry_space_group_name_Hall '-P 1'
_symmetry_space_group_name_H-M 'P -1'
_atom_sites_solution_hydrogens geom
_atom_sites_solution_primary direct
_atom_sites_solution_secondary difmap
_audit_creation_method SHELXL
_cell_angle_alpha 77.984(4)
_cell_angle_beta 83.401(3)
_cell_angle_gamma 73.505(3)
_cell_formula_units_Z 1
_cell_length_a 12.5951(7)
_cell_length_b 14.0035(10)
_cell_length_c 25.5337(19)
_cell_measurement_reflns_used 8583
_cell_measurement_temperature 110(2)
_cell_measurement_theta_max 25.51
_cell_measurement_theta_min 1.82
_cell_volume 4216.1(5)
_computing_cell_refinement 'Saint, Bruker-AXS'
_computing_data_collection 'Apex2, Bruker-AXS'
_computing_data_reduction 'Saint, Bruker-AXS'
_computing_structure_refinement 'SHELXL-2014/7 (Sheldrick, 2015)'
_computing_structure_solution 'SHELXTL-2014 (Sheldrick, 2015)'
_diffrn_ambient_temperature 110(2)
_diffrn_detector_area_resol_mean 1.75
_diffrn_measured_fraction_theta_full 0.993
_diffrn_measured_fraction_theta_max 0.987
_diffrn_measurement_device_type 'ApexDuo, Bruker-AXS'
_diffrn_measurement_method '1 deg. \f and \w scans'
_diffrn_radiation_type MoK\a
_diffrn_radiation_wavelength 0.71073
_diffrn_reflns_av_R_equivalents 0.0387
_diffrn_reflns_av_unetI/netI 0.0659
_diffrn_reflns_laue_measured_fraction_full 0.993
_diffrn_reflns_laue_measured_fraction_max 0.987
_diffrn_reflns_limit_h_max 15
_diffrn_reflns_limit_h_min -14
_diffrn_reflns_limit_k_max 16
_diffrn_reflns_limit_k_min -16
_diffrn_reflns_limit_l_max 30
_diffrn_reflns_limit_l_min -30
_diffrn_reflns_number 56777
_diffrn_reflns_point_group_measured_fraction_full 0.993
_diffrn_reflns_point_group_measured_fraction_max 0.987
_diffrn_reflns_theta_full 25.242
_diffrn_reflns_theta_max 25.512
_diffrn_reflns_theta_min 0.817
_diffrn_source 'ImuS micro-focus'
_exptl_absorpt_coefficient_mu 1.935
_exptl_absorpt_correction_T_max 0.760
_exptl_absorpt_correction_T_min 0.698
_exptl_absorpt_correction_type multi-scan
_exptl_absorpt_process_details 'Sadabs, Bruker-AXS'
_exptl_crystal_colour purple
_exptl_crystal_density_diffrn 1.234
_exptl_crystal_description prism
_exptl_crystal_F_000 1504
_exptl_crystal_size_max 0.200
_exptl_crystal_size_mid 0.150
_exptl_crystal_size_min 0.150
_platon_squeeze_details
;
disordered DMA solvent that couldn't be modeled by discrete atoms.
;
_refine_diff_density_max 2.221
_refine_diff_density_min -1.260
_refine_diff_density_rms 0.147
_refine_ls_extinction_method none
_refine_ls_goodness_of_fit_ref 1.079
_refine_ls_hydrogen_treatment constr
_refine_ls_matrix_type full
_refine_ls_number_parameters 704
_refine_ls_number_reflns 15491
_refine_ls_number_restraints 0
_refine_ls_restrained_S_all 1.079
_refine_ls_R_factor_all 0.1182
_refine_ls_R_factor_gt 0.0746
_refine_ls_shift/su_max 0.015
_refine_ls_shift/su_mean 0.000
_refine_ls_structure_factor_coef Fsqd
_refine_ls_weighting_details 'w=1/[\s^2^(Fo^2^)+(0.0581P)^2^] where P=(Fo^2^+2Fc^2^)/3'
_refine_ls_weighting_scheme calc
_refine_ls_wR_factor_gt 0.1878
_refine_ls_wR_factor_ref 0.2014
_reflns_Friedel_coverage 0.000
_reflns_number_gt 8583
_reflns_number_total 15491
_reflns_threshold_expression 'I > 2\s(I)'
_cod_data_source_file cg5b00543_si_001.cif
_cod_data_source_block ti64sq-2
_cod_depositor_comments 'Adding full bibliography for 4512931--4512939.cif.'
_cod_database_code 4512932
_shelx_shelxl_version_number 2014/7
_shelx_space_group_comment
;
The symmetry employed for this shelxl refinement is uniquely defined
by the following loop, which should always be used as a source of
symmetry information in preference to the above space-group names.
They are only intended as comments.
;
_shelx_estimated_absorpt_t_min 0.698
_shelx_estimated_absorpt_t_max 0.760

loop_
_space_group_symop_operation_xyz
'x, y, z'
'-x, -y, -z'

loop_
_atom_site_label
_atom_site_type_symbol
_atom_site_fract_x
_atom_site_fract_y
_atom_site_fract_z
_atom_site_U_iso_or_equiv
_atom_site_adp_type
_atom_site_occupancy
_atom_site_site_symmetry_order
_atom_site_calc_flag
_atom_site_refinement_flags_posn
_atom_site_refinement_flags_adp
_atom_site_refinement_flags_occupancy
_atom_site_disorder_assembly
_atom_site_disorder_group
Zn Zn 0.15870(6) 0.57287(7) 0.16090(4) 0.0434(3) Uani 1 1 d . . . . .
C1 C 0.1876(6) 0.8102(7) 0.1008(3) 0.050(2) Uani 1 1 d . . . . .
C2 C 0.0805(5) 0.8035(6) 0.1209(3) 0.0388(18) Uani 1 1 d . . . . .
C3 C -0.0166(6) 0.8868(6) 0.1213(3) 0.047(2) Uani 1 1 d . . . . .
H3 H -0.0205 0.9559 0.1070 0.056 Uiso 1 1 calc R U . . .
C4 C -0.1014(6) 0.8504(6) 0.1453(3) 0.046(2) Uani 1 1 d . . . . .
H4 H -0.1757 0.8887 0.1512 0.056 Uiso 1 1 calc R U . . .
C5 C -0.0590(5) 0.7437(5) 0.1601(3) 0.0411(19) Uani 1 1 d . . . . .
C6 C -0.1208(5) 0.6765(6) 0.1844(3) 0.0381(18) Uani 1 1 d . . . . .
C7 C -0.0836(5) 0.5699(5) 0.1956(3) 0.042(2) Uani 1 1 d . . . . .
C8 C -0.1481(6) 0.5034(5) 0.2205(3) 0.047(2) Uani 1 1 d . . . . .
H8 H -0.2232 0.5218 0.2340 0.057 Uiso 1 1 calc R U . . .
C9 C -0.0828(6) 0.4095(6) 0.2213(4) 0.056(2) Uani 1 1 d . . . . .
H9 H -0.1040 0.3483 0.2336 0.067 Uiso 1 1 calc R U . . .
C10 C 0.0212(6) 0.4175(6) 0.2009(3) 0.052(2) Uani 1 1 d . . . . .
C11 C 0.1191(7) 0.3323(6) 0.1958(4) 0.060(2) Uani 1 1 d . . . . .
C12 C 0.2241(7) 0.3437(9) 0.1728(5) 0.087(4) Uani 1 1 d . . . . .
C13 C 0.3183(8) 0.2566(8) 0.1693(4) 0.086(4) Uani 1 1 d . . . . .
H13 H 0.3194 0.1872 0.1803 0.103 Uiso 1 1 calc R U . . .
C14 C 0.4039(7) 0.2944(8) 0.1472(4) 0.074(3) Uani 1 1 d . . . . .
H14 H 0.4772 0.2565 0.1391 0.088 Uiso 1 1 calc R U . . .
C15 C 0.3634(7) 0.4021(8) 0.1384(4) 0.068(3) Uani 1 1 d . . . . .
C16 C 0.4277(6) 0.4692(9) 0.1169(3) 0.063(3) Uani 1 1 d . . . . .
C17 C 0.3902(6) 0.5727(7) 0.1089(3) 0.051(2) Uani 1 1 d . . . . .
C18 C 0.4590(6) 0.6356(9) 0.0870(3) 0.083(4) Uani 1 1 d . . . . .
H18 H 0.5362 0.6142 0.0776 0.100 Uiso 1 1 calc R U . . .
C19 C 0.3913(7) 0.7389(8) 0.0813(3) 0.064(3) Uani 1 1 d . . . . .
H19 H 0.4137 0.7992 0.0678 0.077 Uiso 1 1 calc R U . . .
C20 C 0.2820(6) 0.7297(8) 0.1008(3) 0.051(2) Uani 1 1 d . . . . .
N21 N 0.2847(4) 0.6306(6) 0.1175(2) 0.0494(17) Uani 1 1 d . . . . .
N22 N 0.0529(4) 0.7167(5) 0.1458(2) 0.0429(16) Uani 1 1 d . . . . .
N23 N 0.0205(5) 0.5169(5) 0.1848(3) 0.0518(18) Uani 1 1 d . . . . .
N24 N 0.2527(5) 0.4304(5) 0.1532(3) 0.0519(18) Uani 1 1 d . . . . .
C25 C 0.1950(4) 0.9188(4) 0.0768(2) 0.056(2) Uani 1 1 d G . . . .
C26 C 0.2419(5) 0.9712(5) 0.1043(2) 0.089(3) Uani 1 1 d G . . . .
H26 H 0.2671 0.9412 0.1391 0.107 Uiso 1 1 calc R U . . .
C27 C 0.2517(6) 1.0674(5) 0.0808(3) 0.115(5) Uani 1 1 d G . . . .
H27 H 0.2838 1.1031 0.0996 0.139 Uiso 1 1 calc R U . . .
C28 C 0.2148(6) 1.1113(4) 0.0298(3) 0.125(6) Uani 1 1 d G . . . .
C29 C 0.1680(5) 1.0589(6) 0.0023(2) 0.114(5) Uani 1 1 d G . . . .
H29 H 0.1427 1.0889 -0.0325 0.137 Uiso 1 1 calc R U . . .
C30 C 0.1581(5) 0.9627(6) 0.0258(2) 0.086(3) Uani 1 1 d G . . . .
H30 H 0.1261 0.9270 0.0070 0.103 Uiso 1 1 calc R U . . .
I31A I 0.24028(9) 1.27138(12) 0.00589(9) 0.0667(8) Uani 0.527(3) 1 d . . P . .
I31B I 0.22732(13) 1.22855(14) -0.02396(8) 0.0660(7) Uani 0.473(3) 1 d . . P . .
C32A C 0.5524(10) 0.4447(11) 0.0959(6) 0.031(3) Uiso 0.5026(18) 1 d . . P A 1
C33A C 0.6357(12) 0.4433(13) 0.1223(7) 0.051(4) Uiso 0.5026(18) 1 d . . P A 1
H33A H 0.6216 0.4698 0.1545 0.061 Uiso 0.5026(18) 1 calc R U P A 1
C34A C -0.2572(13) 1.4044(13) 0.1046(7) 0.057(5) Uiso 0.5026(18) 1 d . . P A 1
H34A H -0.1989 1.4041 0.1252 0.068 Uiso 0.5026(18) 1 calc R U P A 1
C35A C -0.2304(12) 1.3655(12) 0.0579(7) 0.049(4) Uiso 0.5026(18) 1 d . . P A 1
C36A C -0.3215(14) 1.3698(14) 0.0309(8) 0.064(5) Uiso 0.5026(18) 1 d . . P A 1
H36A H -0.3100 1.3420 -0.0009 0.077 Uiso 0.5026(18) 1 calc R U P A 1
C37A C 0.5737(12) 0.4125(12) 0.0486(7) 0.049(4) Uiso 0.5026(18) 1 d . . P A 1
H37A H 0.5139 0.4199 0.0272 0.059 Uiso 0.5026(18) 1 calc R U P A 1
C32B C 0.5404(11) 0.3947(12) 0.1047(6) 0.033(3) Uiso 0.4974(18) 1 d . . P A 2
C33B C 0.6285(10) 0.3888(11) 0.1336(6) 0.029(3) Uiso 0.4974(18) 1 d . . P A 2
H33B H 0.6148 0.4187 0.1647 0.034 Uiso 0.4974(18) 1 calc R U P A 2
C34B C -0.2616(10) 1.3399(11) 0.1185(6) 0.031(3) Uiso 0.4974(18) 1 d . . P A 2
H34B H -0.2013 1.3375 0.1384 0.037 Uiso 0.4974(18) 1 calc R U P A 2
C35B C -0.2453(10) 1.2973(10) 0.0751(6) 0.032(3) Uiso 0.4974(18) 1 d . . P A 2
C36B C -0.3305(11) 1.3041(11) 0.0450(6) 0.039(4) Uiso 0.4974(18) 1 d . . P A 2
H36B H -0.3163 1.2745 0.0138 0.047 Uiso 0.4974(18) 1 calc R U P A 2
C37B C 0.5637(11) 0.3535(11) 0.0596(6) 0.034(3) Uiso 0.4974(18) 1 d . . P A 2
H37B H 0.5052 0.3593 0.0377 0.041 Uiso 0.4974(18) 1 calc R U P A 2
I38A I -0.08394(7) 1.21424(8) 0.05266(5) 0.0445(4) Uani 0.5026(18) 1 d . . P . .
I38B I -0.06995(8) 1.30289(11) 0.02960(5) 0.0633(6) Uani 0.4974(18) 1 d . . P A .
C39 C 0.1001(6) 0.2300(6) 0.2150(4) 0.062(3) Uani 1 1 d . . . . .
C40 C 0.1279(11) 0.1773(9) 0.2634(5) 0.109(4) Uani 1 1 d . . . . .
H40 H 0.1587 0.2063 0.2864 0.131 Uiso 1 1 calc R U . . .
C41 C 0.1129(11) 0.0806(9) 0.2812(5) 0.115(4) Uani 1 1 d . . . . .
H41 H 0.1353 0.0441 0.3156 0.138 Uiso 1 1 calc R U . . .
C42 C 0.0660(6) 0.0377(7) 0.2492(4) 0.062(2) Uani 1 1 d . . . . .
C43 C 0.0418(10) 0.0910(8) 0.2000(4) 0.097(4) Uani 1 1 d . . . . .
H43 H 0.0100 0.0633 0.1768 0.116 Uiso 1 1 calc R U . . .
C44 C 0.0616(10) 0.1859(8) 0.1817(5) 0.097(4) Uani 1 1 d . . . . .
H44 H 0.0479 0.2195 0.1458 0.117 Uiso 1 1 calc R U . . .
I45 I 0.04030(5) -0.10443(5) 0.27524(3) 0.0742(2) Uani 1 1 d . . . . .
C46 C -0.2397(5) 0.7245(5) 0.2019(3) 0.0366(18) Uani 1 1 d . . . . .
C47 C -0.3273(6) 0.7122(5) 0.1776(3) 0.0445(19) Uani 1 1 d . . . . .
H47 H -0.3109 0.6702 0.1513 0.053 Uiso 1 1 calc R U . . .
C48 C -0.4371(6) 0.7586(6) 0.1902(3) 0.052(2) Uani 1 1 d . . . . .
H48 H -0.4957 0.7488 0.1734 0.062 Uiso 1 1 calc R U . . .
C49 C -0.4579(6) 0.8200(6) 0.2284(3) 0.049(2) Uani 1 1 d . . . . .
C50 C -0.3725(6) 0.8348(6) 0.2535(3) 0.046(2) Uani 1 1 d . . . . .
H50 H -0.3882 0.8790 0.2786 0.055 Uiso 1 1 calc R U . . .
C51 C -0.2633(5) 0.7829(5) 0.2407(3) 0.0359(18) Uani 1 1 d . . . . .
H51 H -0.2046 0.7884 0.2592 0.043 Uiso 1 1 calc R U . . .
I52 I -0.62186(4) 0.89924(5) 0.24759(3) 0.0785(2) Uani 1 1 d . . . . .
N53 N 0.2140(4) 0.5654(5) 0.2391(2) 0.0358(14) Uani 1 1 d . . . . .
C54 C 0.2445(7) 0.4753(7) 0.2717(3) 0.056(2) Uani 1 1 d . . . . .
H54 H 0.2353 0.4165 0.2619 0.067 Uiso 1 1 calc R U . . .
C55 C 0.2899(7) 0.4683(7) 0.3198(3) 0.062(2) Uani 1 1 d . . . . .
H55 H 0.3070 0.4051 0.3439 0.075 Uiso 1 1 calc R U . . .
C56 C 0.3107(5) 0.5521(6) 0.3335(3) 0.0413(19) Uani 1 1 d . . . . .
C57 C 0.2775(6) 0.6413(6) 0.3000(3) 0.046(2) Uani 1 1 d . . . . .
H57 H 0.2876 0.7011 0.3083 0.055 Uiso 1 1 calc R U . . .
C58 C 0.2277(6) 0.6457(5) 0.2525(3) 0.045(2) Uani 1 1 d . . . . .
H58 H 0.2034 0.7094 0.2295 0.054 Uiso 1 1 calc R U . . .
C59 C 0.3649(6) 0.5392(6) 0.3839(3) 0.045(2) Uani 1 1 d . . . . .
C60 C 0.3065(6) 0.5089(6) 0.4326(3) 0.051(2) Uani 1 1 d . . . . .
C61 C 0.1984(7) 0.4963(8) 0.4383(4) 0.079(3) Uani 1 1 d . . . . .
H61 H 0.1515 0.5059 0.4099 0.095 Uiso 1 1 calc R U . . .
C62 C 0.1729(7) 0.4678(8) 0.4919(4) 0.092(4) Uani 1 1 d . . . . .
H62 H 0.1053 0.4543 0.5076 0.110 Uiso 1 1 calc R U . . .
C63 C 0.2676(6) 0.4622(8) 0.5198(3) 0.068(3) Uani 1 1 d . . . . .
C64 C 0.2768(6) 0.4290(7) 0.5757(3) 0.067(3) Uani 1 1 d . . . . .
C65 C 0.6326(6) 0.5695(7) 0.3972(3) 0.060(2) Uani 1 1 d . . . . .
C66 C 0.6253(7) 0.5986(7) 0.3393(3) 0.064(3) Uani 1 1 d . . . . .
H66 H 0.6794 0.6199 0.3141 0.077 Uiso 1 1 calc R U . . .
C67 C 0.5249(7) 0.5892(6) 0.3282(3) 0.058(2) Uani 1 1 d . . . . .
H67 H 0.4973 0.6018 0.2936 0.070 Uiso 1 1 calc R U . . .
C68 C 0.4694(6) 0.5573(6) 0.3779(3) 0.051(2) Uani 1 1 d . . . . .
N69 N 0.5381(5) 0.5432(5) 0.4187(2) 0.0572(19) Uani 1 1 d . . . . .
N70 N 0.3470(5) 0.4882(5) 0.4818(3) 0.0588(19) Uani 1 1 d . . . . .
C71 C 0.1844(5) 0.3911(5) 0.6066(2) 0.076(3) Uani 1 1 d G . . . .
C72 C 0.1701(6) 0.3015(6) 0.5970(3) 0.117(5) Uani 1 1 d G . . . .
H72 H 0.2156 0.2688 0.5701 0.140 Uiso 1 1 calc R U . . .
C73 C 0.0894(6) 0.2597(6) 0.6269(3) 0.135(5) Uani 1 1 d G . . . .
H73 H 0.0796 0.1985 0.6203 0.162 Uiso 1 1 calc R U . . .
N74 N 0.0228(4) 0.3076(6) 0.6663(3) 0.110(4) Uani 1 1 d G . . . .
C75 C 0.0371(5) 0.3972(6) 0.6759(2) 0.088(3) Uani 1 1 d G . . . .
H75 H -0.0084 0.4299 0.7028 0.105 Uiso 1 1 calc R U . . .
C76 C 0.1179(5) 0.4389(5) 0.6460(3) 0.085(3) Uani 1 1 d G . . . .
H76 H 0.1276 0.5002 0.6525 0.102 Uiso 1 1 calc R U . . .
Sn Sn 0.5000 0.5000 0.5000 0.0535(3) Uani 1 2 d S . P . .
O77 O 0.5733(6) 0.3520(5) 0.4920(3) 0.092(2) Uani 1 1 d . . . . .
H77 H 0.5326 0.3154 0.5078 0.138 Uiso 1 1 calc R U . . .

loop_
_atom_site_aniso_label
_atom_site_aniso_U_11
_atom_site_aniso_U_22
_atom_site_aniso_U_33
_atom_site_aniso_U_23
_atom_site_aniso_U_13
_atom_site_aniso_U_12
Zn 0.0273(4) 0.0611(6) 0.0404(6) -0.0223(5) -0.0049(4) 0.0009(4)
C1 0.032(4) 0.104(7) 0.020(4) -0.020(5) -0.003(3) -0.018(4)
C2 0.037(4) 0.051(5) 0.027(5) 0.001(4) -0.016(3) -0.012(4)
C3 0.041(4) 0.053(5) 0.047(5) -0.016(4) -0.005(4) -0.009(4)
C4 0.031(4) 0.054(5) 0.057(6) -0.022(4) 0.009(4) -0.012(3)
C5 0.035(4) 0.043(5) 0.047(5) -0.018(4) -0.007(4) -0.003(3)
C6 0.027(4) 0.051(5) 0.040(5) -0.013(4) -0.001(3) -0.013(3)
C7 0.029(4) 0.036(5) 0.063(6) -0.024(4) -0.019(4) 0.004(3)
C8 0.045(4) 0.033(5) 0.069(6) -0.016(4) -0.004(4) -0.013(4)
C9 0.044(5) 0.033(5) 0.091(7) -0.011(5) -0.021(4) -0.006(4)
C10 0.036(4) 0.051(6) 0.076(7) -0.033(5) -0.015(4) 0.000(4)
C11 0.056(5) 0.040(5) 0.087(7) -0.033(5) -0.033(5) 0.007(4)
C12 0.037(5) 0.111(9) 0.122(10) -0.083(8) -0.030(5) 0.019(5)
C13 0.066(6) 0.075(7) 0.115(9) -0.072(7) -0.031(6) 0.032(5)
C14 0.041(5) 0.104(8) 0.074(7) -0.061(6) -0.019(5) 0.021(5)
C15 0.034(5) 0.104(8) 0.056(6) -0.054(6) -0.015(4) 0.031(5)
C16 0.031(4) 0.116(9) 0.043(6) -0.047(6) -0.008(4) 0.006(5)
C17 0.026(4) 0.094(7) 0.032(5) -0.030(5) 0.009(3) -0.007(4)
C18 0.014(4) 0.188(11) 0.043(6) -0.058(7) 0.007(4) 0.004(5)
C19 0.046(5) 0.120(8) 0.032(5) -0.009(5) 0.005(4) -0.038(5)
C20 0.028(4) 0.109(8) 0.020(5) -0.016(5) 0.000(3) -0.020(4)
N21 0.024(3) 0.083(5) 0.034(4) -0.021(4) 0.007(3) 0.000(3)
N22 0.021(3) 0.065(5) 0.045(4) -0.021(4) -0.004(3) -0.006(3)
N23 0.036(3) 0.045(4) 0.076(5) -0.031(4) -0.012(3) 0.005(3)
N24 0.043(4) 0.059(5) 0.057(5) -0.037(4) -0.006(3) 0.002(3)
C25 0.030(4) 0.095(7) 0.028(5) 0.014(5) 0.006(4) -0.014(4)
C26 0.097(8) 0.089(8) 0.081(8) 0.012(7) -0.022(6) -0.040(6)
C27 0.116(9) 0.110(9) 0.121(11) 0.069(8) -0.047(8) -0.080(8)
C28 0.041(6) 0.123(10) 0.142(13) 0.081(10) 0.017(7) 0.002(6)
C29 0.053(6) 0.172(13) 0.039(7) 0.048(8) 0.024(5) 0.035(7)
C30 0.052(6) 0.147(10) 0.043(7) 0.004(7) -0.015(5) -0.014(6)
I31A 0.0412(6) 0.0365(8) 0.1134(16) -0.0077(9) 0.0123(6) -0.0070(5)
I31B 0.0961(10) 0.0353(10) 0.0602(13) 0.0048(8) 0.0077(8) -0.0220(7)
I38A 0.0294(5) 0.0352(8) 0.0644(8) -0.0129(6) 0.0015(5) -0.0002(4)
I38B 0.0300(6) 0.0846(13) 0.0689(10) -0.0263(8) 0.0037(5) 0.0008(5)
C39 0.049(5) 0.048(6) 0.090(8) -0.041(6) -0.038(5) 0.018(4)
C40 0.181(13) 0.078(9) 0.099(10) -0.018(8) -0.059(9) -0.064(8)
C41 0.172(13) 0.094(10) 0.082(9) -0.014(7) -0.048(9) -0.026(9)
C42 0.036(4) 0.068(6) 0.083(8) -0.016(6) -0.019(5) -0.007(4)
C43 0.171(12) 0.060(7) 0.078(9) -0.031(6) -0.042(8) -0.032(7)
C44 0.151(10) 0.062(7) 0.100(9) -0.023(6) -0.033(8) -0.047(7)
I45 0.0576(4) 0.0592(4) 0.0995(6) -0.0164(4) -0.0077(3) -0.0032(3)
C46 0.032(4) 0.032(4) 0.043(5) -0.003(4) -0.006(3) -0.005(3)
C47 0.038(4) 0.050(5) 0.043(5) -0.012(4) 0.002(4) -0.005(3)
C48 0.039(4) 0.070(6) 0.042(5) -0.003(5) -0.005(4) -0.013(4)
C49 0.032(4) 0.047(5) 0.055(6) 0.000(4) 0.004(4) 0.000(3)
C50 0.043(4) 0.053(5) 0.040(5) -0.010(4) 0.003(4) -0.013(4)
C51 0.031(4) 0.027(4) 0.045(5) -0.002(4) 0.002(3) -0.005(3)
I52 0.0336(3) 0.0956(5) 0.0924(6) -0.0224(4) 0.0083(3) 0.0036(3)
N53 0.031(3) 0.047(4) 0.030(4) -0.007(3) 0.000(3) -0.011(3)
C54 0.075(6) 0.059(6) 0.037(6) -0.005(5) -0.007(5) -0.025(5)
C55 0.076(6) 0.061(6) 0.037(6) 0.013(5) -0.005(5) -0.012(5)
C56 0.037(4) 0.049(5) 0.040(5) -0.004(4) -0.004(4) -0.016(3)
C57 0.047(4) 0.059(6) 0.038(5) -0.011(4) -0.011(4) -0.019(4)
C58 0.053(5) 0.026(4) 0.052(6) -0.011(4) -0.013(4) 0.002(3)
C59 0.044(4) 0.068(6) 0.026(5) 0.002(4) -0.013(4) -0.022(4)
C60 0.047(5) 0.085(6) 0.025(5) -0.001(4) -0.006(4) -0.028(4)
C61 0.053(5) 0.140(9) 0.041(6) 0.007(6) -0.019(5) -0.030(6)
C62 0.034(5) 0.150(10) 0.078(8) 0.031(7) -0.006(5) -0.042(5)
C63 0.037(4) 0.126(8) 0.040(6) 0.008(5) -0.006(4) -0.035(5)
C64 0.035(4) 0.122(8) 0.041(6) 0.008(5) 0.001(4) -0.036(5)
C65 0.052(5) 0.096(7) 0.032(5) 0.007(5) -0.003(4) -0.031(5)
C66 0.053(5) 0.092(7) 0.040(6) 0.016(5) -0.008(4) -0.026(5)
C67 0.062(5) 0.081(6) 0.036(5) 0.001(5) -0.007(4) -0.031(5)
C68 0.043(4) 0.075(6) 0.033(5) 0.012(4) -0.013(4) -0.021(4)
N69 0.059(4) 0.096(5) 0.020(4) 0.003(4) 0.001(3) -0.038(4)
N70 0.044(4) 0.097(6) 0.036(5) -0.002(4) -0.002(3) -0.027(4)
C71 0.055(5) 0.133(9) 0.035(6) 0.010(6) -0.004(5) -0.034(6)
C72 0.144(11) 0.173(12) 0.079(9) -0.005(8) 0.006(7) -0.131(10)
C73 0.130(11) 0.234(16) 0.087(10) -0.024(10) 0.005(8) -0.129(11)
N74 0.060(5) 0.215(12) 0.052(6) -0.004(7) -0.004(5) -0.046(7)
C75 0.076(7) 0.134(10) 0.052(7) 0.001(7) -0.006(5) -0.039(7)
C76 0.051(5) 0.149(10) 0.044(6) 0.007(6) -0.002(5) -0.026(6)
Sn 0.0422(4) 0.0915(7) 0.0273(5) 0.0041(4) -0.0051(3) -0.0283(4)
O77 0.095(5) 0.111(6) 0.061(5) 0.007(4) -0.016(4) -0.026(4)

loop_
_atom_type_symbol
_atom_type_description
_atom_type_scat_dispersion_real
_atom_type_scat_dispersion_imag
_atom_type_scat_source
C C 0.0033 0.0016 'International Tables Vol C Tables 4.2.6.8 and 6.1.1.4'
H H 0.0000 0.0000 'International Tables Vol C Tables 4.2.6.8 and 6.1.1.4'
I I -0.4742 1.8119 'International Tables Vol C Tables 4.2.6.8 and 6.1.1.4'
N N 0.0061 0.0033 'International Tables Vol C Tables 4.2.6.8 and 6.1.1.4'
O O 0.0106 0.0060 'International Tables Vol C Tables 4.2.6.8 and 6.1.1.4'
Sn Sn -0.6537 1.4246 'International Tables Vol C Tables 4.2.6.8 and 6.1.1.4'
Zn Zn 0.2839 1.4301 'International Tables Vol C Tables 4.2.6.8 and 6.1.1.4'

loop_
_geom_angle_atom_site_label_1
_geom_angle_atom_site_label_2
_geom_angle_atom_site_label_3
_geom_angle
_geom_angle_site_symmetry_1
_geom_angle_site_symmetry_3
N24 Zn N22 162.9(2) . .
N24 Zn N23 89.9(3) . .
N22 Zn N23 88.5(2) . .
N24 Zn N21 88.7(3) . .
N22 Zn N21 88.5(2) . .
N23 Zn N21 165.3(2) . .
N24 Zn N53 94.6(2) . .
N22 Zn N53 102.4(2) . .
N23 Zn N53 99.0(2) . .
N21 Zn N53 95.7(2) . .
C20 C1 C2 126.0(8) . .
C20 C1 C25 119.7(6) . .
C2 C1 C25 114.3(7) . .
N22 C2 C1 125.6(7) . .
N22 C2 C3 108.4(6) . .
C1 C2 C3 125.9(7) . .
C4 C3 C2 108.2(7) . .
C3 C4 C5 107.0(6) . .
N22 C5 C6 125.2(7) . .
N22 C5 C4 109.3(6) . .
C6 C5 C4 125.5(6) . .
C5 C6 C7 127.0(6) . .
C5 C6 C46 115.7(6) . .
C7 C6 C46 117.3(6) . .
N23 C7 C6 124.1(7) . .
N23 C7 C8 110.1(6) . .
C6 C7 C8 125.8(6) . .
C9 C8 C7 106.4(7) . .
C8 C9 C10 107.5(7) . .
N23 C10 C9 110.3(6) . .
N23 C10 C11 124.1(7) . .
C9 C10 C11 125.6(8) . .
C12 C11 C10 123.8(8) . .
C12 C11 C39 121.3(8) . .
C10 C11 C39 114.9(7) . .
N24 C12 C11 127.8(8) . .
N24 C12 C13 110.8(9) . .
C11 C12 C13 121.4(11) . .
C14 C13 C12 105.8(10) . .
C13 C14 C15 107.1(8) . .
N24 C15 C16 124.8(9) . .
N24 C15 C14 110.5(10) . .
C16 C15 C14 124.7(8) . .
C17 C16 C15 125.2(7) . .
C17 C16 C32B 133.6(10) . .
C15 C16 C32B 101.2(10) . .
C17 C16 C32A 106.0(10) . .
C15 C16 C32A 128.7(10) . .
N21 C17 C16 128.1(8) . .
N21 C17 C18 109.5(8) . .
C16 C17 C18 122.4(8) . .
C17 C18 C19 107.5(7) . .
C20 C19 C18 104.2(8) . .
N21 C20 C1 125.2(7) . .
N21 C20 C19 109.8(8) . .
C1 C20 C19 124.9(9) . .
C20 N21 C17 109.0(7) . .
C20 N21 Zn 126.7(5) . .
C17 N21 Zn 123.6(6) . .
C2 N22 C5 107.0(6) . .
C2 N22 Zn 126.8(4) . .
C5 N22 Zn 126.2(5) . .
C7 N23 C10 105.5(6) . .
C7 N23 Zn 127.4(5) . .
C10 N23 Zn 126.3(5) . .
C12 N24 C15 105.8(8) . .
C12 N24 Zn 125.8(6) . .
C15 N24 Zn 127.0(7) . .
C26 C25 C30 120.0 . .
C26 C25 C1 121.1(5) . .
C30 C25 C1 118.8(5) . .
C27 C26 C25 120.0 . .
C26 C27 C28 120.0 . .
C29 C28 C27 120.0 . .
C29 C28 I31B 102.6(6) . .
C27 C28 I31B 136.7(5) . .
C29 C28 I31A 130.2(5) . .
C27 C28 I31A 109.8(5) . .
I31B C28 I31A 28.89(10) . .
C28 C29 C30 120.0 . .
C29 C30 C25 120.0 . .
I31B I31A C28 57.3(3) . .
I31A I31B C28 93.8(3) . .
C33A C32A C37A 118.6(14) . .
C33A C32A C16 125.7(13) . .
C37A C32A C16 115.3(11) . .
C32A C33A C34A 121.3(16) . 1_645
C33A C34A C35A 122.6(16) 1_465 .
C34A C35A C36A 114.0(15) . .
C34A C35A I38B 124.5(12) . .
C36A C35A I38B 121.5(13) . .
C34A C35A I38A 121.5(12) . .
C36A C35A I38A 112.2(12) . .
I38B C35A I38A 33.1(2) . .
C37A C36A C35A 121.8(17) 1_465 .
C32A C37A C36A 121.4(16) . 1_645
C37B C32B C33B 117.2(12) . .
C37B C32B C16 123.0(11) . .
C33B C32B C16 117.9(12) . .
C32B C33B C34B 122.1(13) . 1_645
C35B C34B C33B 117.5(13) . 1_465
C34B C35B C36B 121.7(13) . .
C34B C35B I38A 119.8(10) . .
C36B C35B I38A 118.5(10) . .
C34B C35B I38B 111.0(9) . .
C36B C35B I38B 117.9(10) . .
I38A C35B I38B 33.11(19) . .
C35B C36B C37B 120.1(14) . 1_465
C32B C37B C36B 121.3(13) . 1_645
I38B I38A C35B 84.9(4) . .
I38B I38A C35A 59.7(4) . .
I38A I38B C35A 87.2(5) . .
I38A I38B C35B 62.0(3) . .
C40 C39 C44 118.5(10) . .
C40 C39 C11 121.2(8) . .
C44 C39 C11 120.1(9) . .
C39 C40 C41 121.6(10) . .
C42 C41 C40 120.5(11) . .
C43 C42 C41 116.6(9) . .
C43 C42 I45 122.1(7) . .
C41 C42 I45 121.2(8) . .
C42 C43 C44 122.4(9) . .
C39 C44 C43 120.1(11) . .
C51 C46 C47 118.7(6) . .
C51 C46 C6 120.8(6) . .
C47 C46 C6 120.4(7) . .
C48 C47 C46 122.6(7) . .
C47 C48 C49 117.2(7) . .
C48 C49 C50 121.9(7) . .
C48 C49 I52 120.0(6) . .
C50 C49 I52 118.0(6) . .
C49 C50 C51 118.5(7) . .
C46 C51 C50 120.9(7) . .
C58 N53 C54 119.9(7) . .
C58 N53 Zn 120.6(5) . .
C54 N53 Zn 119.2(5) . .
N53 C54 C55 119.7(8) . .
C54 C55 C56 121.2(8) . .
C57 C56 C55 117.1(7) . .
C57 C56 C59 123.8(7) . .
C55 C56 C59 119.0(7) . .
C56 C57 C58 119.6(7) . .
N53 C58 C57 122.3(7) . .
C68 C59 C60 127.2(7) . .
C68 C59 C56 115.7(6) . .
C60 C59 C56 117.1(6) . .
N70 C60 C61 109.0(7) . .
N70 C60 C59 124.5(6) . .
C61 C60 C59 126.5(7) . .
C62 C61 C60 107.8(7) . .
C61 C62 C63 107.1(7) . .
N70 C63 C64 128.1(7) . .
N70 C63 C62 107.3(7) . .
C64 C63 C62 124.5(7) . .
C65 C64 C63 123.5(7) 2_666 .
C65 C64 C71 119.5(7) 2_666 .
C63 C64 C71 117.0(6) . .
N69 C65 C64 128.0(7) . 2_666
N69 C65 C66 108.2(7) . .
C64 C65 C66 123.7(7) 2_666 .
C67 C66 C65 106.6(7) . .
C66 C67 C68 107.8(7) . .
N69 C68 C59 125.8(7) . .
N69 C68 C67 108.6(6) . .
C59 C68 C67 125.6(7) . .
C65 N69 C68 108.7(6) . .
C65 N69 Sn 125.4(5) . .
C68 N69 Sn 125.8(5) . .
C60 N70 C63 108.8(6) . .
C60 N70 Sn 127.0(5) . .
C63 N70 Sn 124.1(5) . .
C72 C71 C76 120.0 . .
C72 C71 C64 117.6(6) . .
C76 C71 C64 122.3(6) . .
C73 C72 C71 120.0 . .
C72 C73 N74 120.0 . .
C75 N74 C73 120.0 . .
N74 C75 C76 120.0 . .
C75 C76 C71 120.0 . .
O77 Sn O77 180.0 2_666 .
O77 Sn N69 88.3(3) 2_666 2_666
O77 Sn N69 91.7(3) . 2_666
O77 Sn N69 91.7(3) 2_666 .
O77 Sn N69 88.3(3) . .
N69 Sn N69 180.0 2_666 .
O77 Sn N70 89.3(3) 2_666 .
O77 Sn N70 90.7(3) . .
N69 Sn N70 90.4(2) 2_666 .
N69 Sn N70 89.6(2) . .
O77 Sn N70 90.7(3) 2_666 2_666
O77 Sn N70 89.3(3) . 2_666
N69 Sn N70 89.6(2) 2_666 2_666
N69 Sn N70 90.4(2) . 2_666
N70 Sn N70 180.0 . 2_666

loop_
_geom_bond_atom_site_label_1
_geom_bond_atom_site_label_2
_geom_bond_distance
_geom_bond_site_symmetry_2
Zn N24 2.047(6) .
Zn N22 2.062(6) .
Zn N23 2.085(6) .
Zn N21 2.086(6) .
Zn N53 2.162(6) .
C1 C20 1.387(11) .
C1 C2 1.408(9) .
C1 C25 1.542(10) .
C2 N22 1.368(8) .
C2 C3 1.431(9) .
C3 C4 1.343(9) .
C4 C5 1.422(10) .
C5 N22 1.378(8) .
C5 C6 1.393(9) .
C6 C7 1.409(9) .
C6 C46 1.515(9) .
C7 N23 1.339(8) .
C7 C8 1.413(10) .
C8 C9 1.337(10) .
C9 C10 1.379(10) .
C10 N23 1.365(9) .
C10 C11 1.468(10) .
C11 C12 1.421(13) .
C11 C39 1.492(12) .
C12 N24 1.344(12) .
C12 C13 1.450(11) .
C13 C14 1.349(13) .
C14 C15 1.425(13) .
C15 N24 1.368(9) .
C15 C16 1.398(13) .
C16 C17 1.369(12) .
C16 C32B 1.547(15) .
C16 C32A 1.565(15) .
C17 N21 1.366(9) .
C17 C18 1.399(12) .
C18 C19 1.443(13) .
C19 C20 1.441(9) .
C20 N21 1.356(10) .
C25 C26 1.3900 .
C25 C30 1.3900 .
C26 C27 1.3900 .
C27 C28 1.3900 .
C28 C29 1.3900 .
C28 I31B 1.941(5) .
C28 I31A 2.302(6) .
C29 C30 1.3900 .
I31A I31B 1.1143(17) .
C32A C33A 1.305(19) .
C32A C37A 1.35(2) .
C33A C34A 1.37(2) 1_645
C34A C33A 1.37(2) 1_465
C34A C35A 1.38(2) .
C35A C36A 1.39(2) .
C35A I38B 2.073(15) .
C35A I38A 2.398(15) .
C36A C37A 1.35(2) 1_465
C37A C36A 1.35(2) 1_645
C32B C37B 1.361(19) .
C32B C33B 1.375(18) .
C33B C34B 1.408(17) 1_645
C34B C35B 1.332(18) .
C34B C33B 1.408(17) 1_465
C35B C36B 1.363(18) .
C35B I38A 2.116(13) .
C35B I38B 2.388(13) .
C36B C37B 1.364(18) 1_465
C37B C36B 1.364(18) 1_645
I38A I38B 1.3096(15) .
C39 C40 1.329(13) .
C39 C44 1.349(11) .
C40 C41 1.394(14) .
C41 C42 1.375(13) .
C42 C43 1.340(12) .
C42 I45 2.067(9) .
C43 C44 1.396(13) .
C46 C51 1.367(9) .
C46 C47 1.394(9) .
C47 C48 1.383(9) .
C48 C49 1.384(11) .
C49 C50 1.397(10) .
C49 I52 2.104(7) .
C50 C51 1.398(9) .
N53 C58 1.302(8) .
N53 C54 1.339(9) .
C54 C55 1.387(11) .
C55 C56 1.390(10) .
C56 C57 1.344(10) .
C56 C59 1.481(10) .
C57 C58 1.410(10) .
C59 C68 1.394(9) .
C59 C60 1.421(10) .
C60 N70 1.353(9) .
C60 C61 1.409(10) .
C61 C62 1.372(12) .
C62 C63 1.434(11) .
C63 N70 1.383(9) .
C63 C64 1.412(11) .
C64 C65 1.407(10) 2_666
C64 C71 1.492(8) .
C65 N69 1.366(9) .
C65 C64 1.407(10) 2_666
C65 C66 1.455(11) .
C66 C67 1.375(10) .
C67 C68 1.427(10) .
C68 N69 1.377(9) .
N69 Sn 2.079(6) .
N70 Sn 2.092(6) .
C71 C72 1.3900 .
C71 C76 1.3900 .
C72 C73 1.3900 .
C73 N74 1.3900 .
N74 C75 1.3900 .
C75 C76 1.3900 .
Sn O77 2.058(7) 2_666
Sn O77 2.058(7) .
Sn N69 2.079(6) 2_666
Sn N70 2.092(6) 2_666

loop_
_platon_squeeze_void_nr
_platon_squeeze_void_average_x
_platon_squeeze_void_average_y
_platon_squeeze_void_average_z
_platon_squeeze_void_volume
_platon_squeeze_void_count_electrons
_platon_squeeze_void_content
1 -0.080 0.000 0.468 1598 536 ' '
2 -0.001 0.498 0.067 35 14 ' '
3 0.001 0.502 0.931 34 12 ' '
